data_1526308
loop_
_publ_author_name
'Qu, B.'
'Qian, Y.-T.'
'Chen, Z.-Y.'
'Luo, H.-M.'
'Han, Y.'

_publ_section_title
;
 Synthesis, structure and electric properties of (Pb, Cd)-1222 phase
;
_journal_name_full 'Diwen Wuli Xuebao'
_journal_page_first 432
_journal_page_last 437
_journal_volume 18
_journal_year 1996
_chemical_formula_sum 'Cd0.5 Ce0.6 Cu2 Ho1.6 O9 Pb0.5 Sr1.8'
_chemical_name_systematic '(Pb0.5 Cd0.5) (Sr0.9 Ho0.1)2 (Ho0.7 Ce0.3)2 Cu2 O9'
_space_group_IT_number 139
_symmetry_space_group_name_Hall '-I 4 2'
_symmetry_space_group_name_H-M 'I 4/m m m'
_cell_angle_alpha 90
_cell_angle_beta 90
_cell_angle_gamma 90
_cell_formula_units_Z 2
_cell_length_a 3.817
_cell_length_b 3.817
_cell_length_c 29.32999
_cell_volume 427.323
_citation_journal_id_ASTM DWXUES
_cod_data_source_file Qu_DWXUES_1996_91.cif
_cod_data_source_block Cd0.5Ce0.6Cu2Ho1.6O9Pb0.5Sr1.8
_cod_database_code 1526308

loop_
_symmetry_equiv_pos_as_xyz
x,y,z
-y,x,z
-x,-y,z
y,-x,z
x,-y,-z
y,x,-z
-x,y,-z
-y,-x,-z
-x,-y,-z
y,-x,-z
x,y,-z
-y,x,-z
-x,y,z
-y,-x,z
x,-y,z
y,x,z
x+1/2,y+1/2,z+1/2
-y+1/2,x+1/2,z+1/2
-x+1/2,-y+1/2,z+1/2
y+1/2,-x+1/2,z+1/2
x+1/2,-y+1/2,-z+1/2
y+1/2,x+1/2,-z+1/2
-x+1/2,y+1/2,-z+1/2
-y+1/2,-x+1/2,-z+1/2
-x+1/2,-y+1/2,-z+1/2
y+1/2,-x+1/2,-z+1/2
x+1/2,y+1/2,-z+1/2
-y+1/2,x+1/2,-z+1/2
-x+1/2,y+1/2,z+1/2
-y+1/2,-x+1/2,z+1/2
x+1/2,-y+1/2,z+1/2
y+1/2,x+1/2,z+1/2

loop_
_atom_site_label
_atom_site_type_symbol
_atom_site_fract_x
_atom_site_fract_y
_atom_site_fract_z
_atom_site_occupancy
_atom_site_U_iso_or_equiv
O1 O-2 0 0.5 0.145 1 0.0
Cu1 Cu+2 0 0 0.146 1 0.0
Ho2 Ho+3 0.5 0.5 0.2063 0.7 0.0
Pb1 Pb+2 0.054 0 0 0.125 0.0
O2 O-2 0 0 0.073 1 0.0
Ho1 Ho+3 0.5 0.5 0.0852 0.1 0.0
Cd1 Cd+2 0.054 0 0 0.125 0.0
O3 O-2 0.45 0.5 0 0.25 0.0
Ce1 Ce+4 0.5 0.5 0.2063 0.3 0.0
Sr1 Sr+2 0.5 0.5 0.0852 0.9 0.0
O4 O-2 0 0.5 0.25 1 0.0
